data_7219056
loop_
_publ_author_name
'Abate, Antonio'
'Planells, Miquel'
'Hollman, Derek J.'
'Barthi, Vishal'
'Chand, Suresh'
'Snaith, Henry J.'
'Robertson, Neil'

_publ_section_title
;
 Hole-transport materials with greatly-differing redox potentials give
 efficient TiO2-[CH3NH3][PbX3] perovskite solar cells.
;
_journal_issue 4
_journal_name_full 'Physical chemistry chemical physics : PCCP'
_journal_page_first 2335
_journal_page_last 2338
_journal_paper_doi 10.1039/c4cp04685d
_journal_volume 17
_journal_year 2015
_chemical_compound_source Synthetic
_chemical_formula_moiety 'C48 H48 N6'
_chemical_formula_sum 'C48 H48 N6'
_chemical_formula_weight 708.92
_chemical_name_systematic
;N1,N1'-(buta-1,3-diyne-1,4-diylbis(4,1-phenylene))bis
(N1-(4-(dimethylamino)phenyl)-N4,N4-dimethylbenzene-1,4-diamine)
;
_space_group_crystal_system monoclinic
_space_group_IT_number 14
_space_group_name_Hall '-P 2yn'
_space_group_name_H-M_alt 'P 1 21/n 1'
_symmetry_cell_setting monoclinic
_symmetry_Int_Tables_number 14
_symmetry_space_group_name_Hall '-P 2yn'
_symmetry_space_group_name_H-M 'P 1 21/n 1'
_atom_sites_solution_hydrogens difmap
_atom_sites_solution_primary direct
_atom_sites_solution_secondary difmap
_audit_creation_method SHELXL-2013
_audit_update_record
;
2013-04-29 deposited with the CCDC.
2014-12-11 downloaded from the CCDC.
;
_cell_angle_alpha 90
_cell_angle_beta 95.691(2)
_cell_angle_gamma 90
_cell_formula_units_Z 4
_cell_length_a 9.85327(19)
_cell_length_b 11.5888(3)
_cell_length_c 34.7326(7)
_cell_measurement_reflns_used 7928
_cell_measurement_temperature 120(2)
_cell_measurement_theta_max 72.1200
_cell_measurement_theta_min 3.9980
_cell_volume 3946.48(15)
_computing_cell_refinement 'CrysAlisPro (Agilent Technologies, 2011)'
_computing_data_collection 'CrysAlisPro (Agilent Technologies, 2011)'
_computing_data_reduction 'CrysAlisPro (Agilent Technologies, 2011)'
_computing_molecular_graphics 'SHELXTL (Sheldrick, 2008)'
_computing_publication_material 'SHELXTL (Sheldrick, 2008) and local programs'
_computing_structure_refinement 'SHELXL-2013 (Sheldrick, 2013)'
_computing_structure_solution 'SHELXTL (Sheldrick, 2008)'
_diffrn_ambient_temperature 120(2)
_diffrn_detector_area_resol_mean 10.3147
_diffrn_measured_fraction_theta_full 1.000
_diffrn_measured_fraction_theta_max 0.982
_diffrn_measurement_device_type 'Agilent Technologies SuperNova'
_diffrn_measurement_method '\w scans'
_diffrn_radiation_probe x-ray
_diffrn_radiation_type CuK\a
_diffrn_radiation_wavelength 1.54184
_diffrn_reflns_av_R_equivalents 0.0613
_diffrn_reflns_av_unetI/netI 0.0414
_diffrn_reflns_Laue_measured_fraction_full 1.000
_diffrn_reflns_Laue_measured_fraction_max 0.982
_diffrn_reflns_limit_h_max 12
_diffrn_reflns_limit_h_min -12
_diffrn_reflns_limit_k_max 14
_diffrn_reflns_limit_k_min -12
_diffrn_reflns_limit_l_max 43
_diffrn_reflns_limit_l_min -43
_diffrn_reflns_number 46934
_diffrn_reflns_point_group_measured_fraction_full 1.000
_diffrn_reflns_point_group_measured_fraction_max 0.982
_diffrn_reflns_theta_full 67.684
_diffrn_reflns_theta_max 76.254
_diffrn_reflns_theta_min 4.023
_diffrn_source microsource
_diffrn_source_type 'Agilent Technologies SuperNova'
_exptl_absorpt_coefficient_mu 0.546
_exptl_absorpt_correction_T_max 0.991
_exptl_absorpt_correction_T_min 0.955
_exptl_absorpt_correction_type gaussian
_exptl_absorpt_process_details
;
CrysAlisPro, Agilent Technologies,
Version 1.171.36.24 (release 03-12-2012 CrysAlis171 .NET)
(compiled Dec  3 2012,18:21:49)
Numerical absorption correction based on gaussian integration over
   a multifaceted crystal model
;
_exptl_crystal_colour 'dark yellow'
_exptl_crystal_density_diffrn 1.193
_exptl_crystal_description plate
_exptl_crystal_F_000 1512
_exptl_crystal_recrystallization_method 'Slow evaporation in DMSO/EtOAc'
_exptl_crystal_size_max 0.268
_exptl_crystal_size_mid 0.092
_exptl_crystal_size_min 0.033
_refine_diff_density_max 0.536
_refine_diff_density_min -0.559
_refine_diff_density_rms 0.043
_refine_ls_extinction_method none
_refine_ls_goodness_of_fit_ref 1.038
_refine_ls_hydrogen_treatment constr
_refine_ls_matrix_type full
_refine_ls_number_parameters 495
_refine_ls_number_reflns 8129
_refine_ls_number_restraints 0
_refine_ls_restrained_S_all 1.038
_refine_ls_R_factor_all 0.0976
_refine_ls_R_factor_gt 0.0621
_refine_ls_shift/su_max 0.000
_refine_ls_shift/su_mean 0.000
_refine_ls_structure_factor_coef Fsqd
_refine_ls_weighting_details
;
 w=1/[\s^2^(Fo^2^)+(0.0763P)^2^+1.5275P]
 where P=(Fo^2^+2Fc^2^)/3
;
_refine_ls_weighting_scheme calc
_refine_ls_wR_factor_gt 0.1514
_refine_ls_wR_factor_ref 0.1717
_reflns_Friedel_coverage 0.000
_reflns_number_gt 5482
_reflns_number_total 8129
_reflns_threshold_expression 'I > 2\s(I)'
_cod_data_source_file c4cp04685d2.cif
_cod_data_source_block nr3003
_cod_depositor_comments 'Adding full bibliography for 7219056.cif.'
_cod_original_cell_volume 3946.48(16)
_cod_original_sg_symbol_H-M 'P 21/n'
_cod_database_code 7219056
_shelx_space_group_comment
;
The symmetry employed for this shelxl refinement is uniquely defined
by the following loop, which should always be used as a source of
symmetry information in preference to the above space-group names.
They are only intended as comments.
;
_shelx_estimated_absorpt_t_min 0.868
_shelx_estimated_absorpt_t_max 0.982
_shelxl_version_number 2013-2

loop_
_space_group_symop_operation_xyz
'x, y, z'
'-x+1/2, y+1/2, -z+1/2'
'-x, -y, -z'
'x-1/2, -y-1/2, z-1/2'

loop_
_atom_site_label
_atom_site_type_symbol
_atom_site_fract_x
_atom_site_fract_y
_atom_site_fract_z
_atom_site_U_iso_or_equiv
_atom_site_adp_type
_atom_site_occupancy
_atom_site_site_symmetry_multiplicity
_atom_site_calc_flag
_atom_site_refinement_flags_posn
_atom_site_refinement_flags_adp
N1 N 0.08294(17) 0.18003(18) 0.20431(5) 0.0379(5) Uani 1 1 d . .
N2 N -0.39324(18) 0.44885(19) 0.20938(6) 0.0449(5) Uani 1 1 d . .
N3 N 0.1299(2) -0.0724(2) 0.06679(6) 0.0519(6) Uani 1 1 d . .
N4 N 1.1746(2) 0.25341(19) 0.53754(5) 0.0453(5) Uani 1 1 d . .
N5 N 1.0760(3) 0.5398(2) 0.66281(7) 0.0696(8) Uani 1 1 d . .
C1 C 0.18483(19) 0.1823(2) 0.23527(6) 0.0344(5) Uani 1 1 d . .
C2 C 0.1909(2) 0.2714(2) 0.26248(6) 0.0370(5) Uani 1 1 d . .
H2 H 0.1244 0.3310 0.2599 0.044 Uiso 1 1 calc R U
C3 C 0.2922(2) 0.2745(2) 0.29318(6) 0.0388(5) Uani 1 1 d . .
H3 H 0.2943 0.3359 0.3113 0.047 Uiso 1 1 calc R U
C4 C 0.3911(2) 0.1881(2) 0.29762(6) 0.0375(5) Uani 1 1 d . .
C5 C 0.3827(2) 0.0979(2) 0.27098(7) 0.0418(6) Uani 1 1 d . .
H5 H 0.4475 0.0371 0.2740 0.050 Uiso 1 1 calc R U
C6 C 0.2820(2) 0.0949(2) 0.24032(6) 0.0391(5) Uani 1 1 d . .
H6 H 0.2790 0.0326 0.2225 0.047 Uiso 1 1 calc R U
C7 C 0.4985(2) 0.1912(2) 0.32824(6) 0.0410(5) Uani 1 1 d . .
C8 C 0.5885(2) 0.1911(2) 0.35430(6) 0.0425(6) Uani 1 1 d . .
C9 C -0.03807(19) 0.2482(2) 0.20538(6) 0.0347(5) Uani 1 1 d . .
C10 C -0.0680(2) 0.3364(2) 0.17905(6) 0.0370(5) Uani 1 1 d . .
H10 H -0.0072 0.3523 0.1601 0.044 Uiso 1 1 calc R U
C11 C -0.1854(2) 0.4017(2) 0.17988(6) 0.0359(5) Uani 1 1 d . .
H11 H -0.2042 0.4616 0.1614 0.043 Uiso 1 1 calc R U
C12 C -0.2771(2) 0.3809(2) 0.20757(6) 0.0364(5) Uani 1 1 d . .
C13 C -0.2470(2) 0.2900(2) 0.23362(6) 0.0403(5) Uani 1 1 d . .
H13 H -0.3079 0.2727 0.2524 0.048 Uiso 1 1 calc R U
C14 C -0.1294(2) 0.2250(2) 0.23238(6) 0.0390(5) Uani 1 1 d . .
H14 H -0.1110 0.1637 0.2503 0.047 Uiso 1 1 calc R U
C15 C -0.4367(3) 0.5217(3) 0.17667(8) 0.0580(7) Uani 1 1 d . .
H15A H -0.4522 0.4743 0.1533 0.087 Uiso 1 1 calc R U
H15B H -0.3659 0.5791 0.1732 0.087 Uiso 1 1 calc R U
H15C H -0.5215 0.5612 0.1813 0.087 Uiso 1 1 calc R U
C16 C -0.4993(3) 0.4060(3) 0.23182(10) 0.0639(8) Uani 1 1 d . .
H16A H -0.5752 0.4610 0.2302 0.096 Uiso 1 1 calc R U
H16B H -0.4624 0.3969 0.2589 0.096 Uiso 1 1 calc R U
H16C H -0.5320 0.3313 0.2215 0.096 Uiso 1 1 calc R U
C17 C 0.0973(2) 0.1150(2) 0.17001(6) 0.0350(5) Uani 1 1 d . .
C18 C 0.2156(2) 0.1198(2) 0.15132(6) 0.0401(5) Uani 1 1 d . .
H18 H 0.2900 0.1659 0.1618 0.048 Uiso 1 1 calc R U
C19 C 0.2264(2) 0.0584(2) 0.11756(7) 0.0431(6) Uani 1 1 d . .
H19 H 0.3089 0.0622 0.1056 0.052 Uiso 1 1 calc R U
C20 C 0.1183(2) -0.0092(2) 0.10063(6) 0.0395(5) Uani 1 1 d . .
C21 C -0.0010(2) -0.0130(2) 0.11975(6) 0.0382(5) Uani 1 1 d . .
H21 H -0.0766 -0.0576 0.1092 0.046 Uiso 1 1 calc R U
C22 C -0.0097(2) 0.0476(2) 0.15385(6) 0.0380(5) Uani 1 1 d . .
H22 H -0.0908 0.0428 0.1664 0.046 Uiso 1 1 calc R U
C23 C 0.2314(3) -0.0394(3) 0.04247(8) 0.0599(8) Uani 1 1 d . .
H23A H 0.2270 -0.0907 0.0199 0.090 Uiso 1 1 calc R U
H23B H 0.3217 -0.0452 0.0569 0.090 Uiso 1 1 calc R U
H23C H 0.2153 0.0403 0.0338 0.090 Uiso 1 1 calc R U
C24 C 0.0082(3) -0.1231(3) 0.04749(7) 0.0593(8) Uani 1 1 d . .
H24A H -0.0579 -0.0621 0.0398 0.089 Uiso 1 1 calc R U
H24B H -0.0314 -0.1768 0.0651 0.089 Uiso 1 1 calc R U
H24C H 0.0310 -0.1648 0.0244 0.089 Uiso 1 1 calc R U
C25 C 1.0740(2) 0.2308(2) 0.50754(6) 0.0413(6) Uani 1 1 d . .
C26 C 1.1041(3) 0.1794(3) 0.47301(8) 0.0655(9) Uani 1 1 d . .
H26 H 1.1943 0.1540 0.4703 0.079 Uiso 1 1 calc R U
C27 C 1.0028(3) 0.1654(3) 0.44280(8) 0.0667(9) Uani 1 1 d . .
H27 H 1.0254 0.1314 0.4194 0.080 Uiso 1 1 calc R U
C28 C 0.8702(2) 0.1992(2) 0.44567(6) 0.0411(5) Uani 1 1 d . .
C29 C 0.8402(2) 0.2486(3) 0.47996(7) 0.0471(6) Uani 1 1 d . .
H29 H 0.7493 0.2717 0.4828 0.056 Uiso 1 1 calc R U
C30 C 0.9401(2) 0.2651(3) 0.51019(7) 0.0486(6) Uani 1 1 d . .
H30 H 0.9168 0.3006 0.5333 0.058 Uiso 1 1 calc R U
C31 C 0.7693(2) 0.1911(2) 0.41311(6) 0.0436(6) Uani 1 1 d . .
C32 C 0.6861(2) 0.1902(2) 0.38534(6) 0.0424(6) Uani 1 1 d . .
C33 C 1.1462(2) 0.3270(2) 0.56888(6) 0.0415(6) Uani 1 1 d . .
C34 C 1.1201(2) 0.4426(2) 0.56319(7) 0.0441(6) Uani 1 1 d . .
H34 H 1.1188 0.4742 0.5379 0.053 Uiso 1 1 calc R U
C35 C 1.0956(3) 0.5135(2) 0.59393(7) 0.0470(6) Uani 1 1 d . .
H35 H 1.0763 0.5929 0.5894 0.056 Uiso 1 1 calc R U
C36 C 1.0991(3) 0.4692(2) 0.63166(7) 0.0462(6) Uani 1 1 d . .
C37 C 1.1272(3) 0.3526(2) 0.63688(7) 0.0480(6) Uani 1 1 d . .
H37 H 1.1312 0.3204 0.6621 0.058 Uiso 1 1 calc R U
C38 C 1.1493(3) 0.2828(2) 0.60601(7) 0.0476(6) Uani 1 1 d . .
H38 H 1.1671 0.2030 0.6103 0.057 Uiso 1 1 calc R U
C39 C 1.0300(4) 0.6549(3) 0.65592(9) 0.0728(9) Uani 1 1 d . .
H39A H 1.0961 0.6969 0.6419 0.109 Uiso 1 1 calc R U
H39B H 1.0209 0.6932 0.6807 0.109 Uiso 1 1 calc R U
H39C H 0.9413 0.6539 0.6404 0.109 Uiso 1 1 calc R U
C40 C 1.0972(3) 0.4959(3) 0.70049(8) 0.0663(9) Uani 1 1 d . .
H40A H 1.0307 0.4347 0.7038 0.099 Uiso 1 1 calc R U
H40B H 1.0860 0.5579 0.7191 0.099 Uiso 1 1 calc R U
H40C H 1.1897 0.4642 0.7049 0.099 Uiso 1 1 calc R U
C41 C 1.3025(2) 0.1933(2) 0.54234(6) 0.0408(5) Uani 1 1 d . .
C42 C 1.4192(2) 0.2544(2) 0.55480(7) 0.0479(6) Uani 1 1 d . .
H42 H 1.4150 0.3361 0.5568 0.058 Uiso 1 1 calc R U
C43 C 1.5414(2) 0.1985(3) 0.56433(7) 0.0497(6) Uani 1 1 d . .
H43 H 1.6197 0.2426 0.5731 0.060 Uiso 1 1 calc R U
C44 C 1.5530(2) 0.0816(3) 0.56149(7) 0.0494(7) Uani 1 1 d . .
C45 C 1.4365(3) 0.0205(3) 0.54680(9) 0.0626(8) Uani 1 1 d . .
H45 H 1.4424 -0.0605 0.5431 0.075 Uiso 1 1 calc R U
C46 C 1.3131(3) 0.0757(3) 0.53757(9) 0.0584(8) Uani 1 1 d . .
H46 H 1.2352 0.0323 0.5279 0.070 Uiso 1 1 calc R U
N6 N 1.6770(2) 0.0220(2) 0.57191(7) 0.0580(6) Uani 1 1 d . .
C47 C 1.7903(3) 0.0958(4) 0.58771(14) 0.1032(15) Uani 1 1 d . .
H47A H 1.8735 0.0494 0.5923 0.155 Uiso 1 1 calc R U
H47B H 1.7684 0.1298 0.6122 0.155 Uiso 1 1 calc R U
H47C H 1.8046 0.1575 0.5692 0.155 Uiso 1 1 calc R U
C48 C 1.6664(4) -0.0750(5) 0.59526(17) 0.144(3) Uani 1 1 d . .
H48A H 1.5995 -0.0602 0.6138 0.216 Uiso 1 1 calc R U
H48B H 1.7554 -0.0917 0.6093 0.216 Uiso 1 1 calc R U
H48C H 1.6367 -0.1414 0.5790 0.216 Uiso 1 1 calc R U

loop_
_atom_site_aniso_label
_atom_site_aniso_U_11
_atom_site_aniso_U_22
_atom_site_aniso_U_33
_atom_site_aniso_U_23
_atom_site_aniso_U_13
_atom_site_aniso_U_12
N1 0.0293(8) 0.0495(13) 0.0330(9) -0.0080(9) -0.0059(7) 0.0078(8)
N2 0.0336(9) 0.0463(13) 0.0554(12) 0.0002(10) 0.0080(8) 0.0052(9)
N3 0.0469(11) 0.0714(17) 0.0386(10) -0.0154(11) 0.0099(8) -0.0120(11)
N4 0.0444(10) 0.0509(14) 0.0370(10) -0.0068(9) -0.0141(8) 0.0098(9)
N5 0.113(2) 0.0528(17) 0.0420(12) -0.0067(11) 0.0011(13) 0.0165(15)
C1 0.0268(9) 0.0427(14) 0.0323(10) -0.0009(9) -0.0038(8) -0.0013(9)
C2 0.0311(10) 0.0401(14) 0.0386(11) -0.0034(10) -0.0030(8) 0.0032(9)
C3 0.0358(11) 0.0436(15) 0.0359(11) -0.0086(10) -0.0015(8) 0.0006(10)
C4 0.0324(10) 0.0458(15) 0.0328(10) -0.0015(10) -0.0047(8) 0.0003(10)
C5 0.0377(11) 0.0446(15) 0.0410(12) -0.0016(11) -0.0074(9) 0.0084(10)
C6 0.0383(11) 0.0393(14) 0.0378(11) -0.0073(10) -0.0061(9) 0.0042(10)
C7 0.0378(11) 0.0471(15) 0.0367(11) -0.0056(10) -0.0031(9) 0.0036(10)
C8 0.0380(11) 0.0512(16) 0.0369(11) -0.0087(11) -0.0037(9) 0.0062(11)
C9 0.0260(9) 0.0436(14) 0.0332(10) -0.0065(10) -0.0037(8) 0.0018(9)
C10 0.0291(10) 0.0471(15) 0.0344(10) -0.0041(10) 0.0018(8) -0.0040(9)
C11 0.0318(10) 0.0371(14) 0.0376(11) -0.0006(10) -0.0025(8) -0.0021(9)
C12 0.0288(9) 0.0401(14) 0.0397(11) -0.0067(10) 0.0006(8) -0.0003(9)
C13 0.0338(10) 0.0494(15) 0.0383(11) -0.0014(11) 0.0071(9) -0.0007(10)
C14 0.0354(10) 0.0478(15) 0.0330(11) 0.0007(10) 0.0001(8) 0.0015(10)
C15 0.0498(14) 0.062(2) 0.0609(16) -0.0019(14) 0.0004(12) 0.0203(13)
C16 0.0390(13) 0.063(2) 0.093(2) 0.0001(17) 0.0259(14) 0.0072(13)
C17 0.0288(9) 0.0435(14) 0.0316(10) -0.0035(9) -0.0029(8) 0.0026(9)
C18 0.0283(10) 0.0528(16) 0.0381(11) -0.0049(11) -0.0024(8) -0.0033(10)
C19 0.0287(10) 0.0593(17) 0.0413(12) -0.0049(11) 0.0041(9) -0.0036(10)
C20 0.0356(11) 0.0500(16) 0.0328(11) -0.0037(10) 0.0028(8) -0.0005(10)
C21 0.0313(10) 0.0473(15) 0.0351(11) -0.0025(10) -0.0008(8) -0.0044(10)
C22 0.0280(10) 0.0495(15) 0.0361(11) -0.0030(10) 0.0014(8) -0.0012(9)
C23 0.0510(14) 0.086(2) 0.0444(14) -0.0179(15) 0.0149(11) -0.0104(15)
C24 0.0610(16) 0.076(2) 0.0423(13) -0.0203(14) 0.0101(12) -0.0214(15)
C25 0.0424(12) 0.0437(15) 0.0351(11) -0.0020(10) -0.0098(9) 0.0045(10)
C26 0.0441(13) 0.094(3) 0.0541(15) -0.0288(16) -0.0174(12) 0.0231(15)
C27 0.0503(15) 0.097(3) 0.0495(15) -0.0316(16) -0.0129(12) 0.0247(15)
C28 0.0399(11) 0.0457(15) 0.0353(11) -0.0034(10) -0.0081(9) 0.0034(10)
C29 0.0377(11) 0.0643(18) 0.0372(12) -0.0037(12) -0.0062(9) 0.0087(11)
C30 0.0454(13) 0.0667(19) 0.0318(11) -0.0077(11) -0.0051(9) 0.0069(12)
C31 0.0387(11) 0.0546(17) 0.0361(11) -0.0060(11) -0.0030(9) 0.0048(11)
C32 0.0375(11) 0.0535(16) 0.0350(11) -0.0091(11) -0.0030(9) 0.0054(11)
C33 0.0428(12) 0.0430(15) 0.0360(11) -0.0029(10) -0.0098(9) 0.0040(10)
C34 0.0481(13) 0.0469(16) 0.0356(12) 0.0004(11) -0.0033(9) 0.0029(11)
C35 0.0527(14) 0.0433(16) 0.0443(13) 0.0012(11) 0.0008(10) 0.0040(12)
C36 0.0502(13) 0.0500(17) 0.0364(12) -0.0062(11) -0.0052(10) 0.0025(12)
C37 0.0574(14) 0.0502(17) 0.0336(11) 0.0041(11) -0.0092(10) 0.0015(12)
C38 0.0565(14) 0.0441(16) 0.0383(12) 0.0021(11) -0.0147(10) 0.0010(12)
C39 0.103(2) 0.057(2) 0.0644(18) -0.0077(16) 0.0379(17) 0.0072(18)
C40 0.0645(17) 0.091(3) 0.0447(14) -0.0112(15) 0.0095(12) 0.0080(17)
C41 0.0378(11) 0.0452(15) 0.0369(11) 0.0003(10) -0.0081(9) 0.0027(10)
C42 0.0479(13) 0.0479(16) 0.0455(13) 0.0022(12) -0.0080(10) -0.0060(12)
C43 0.0382(12) 0.065(2) 0.0443(13) -0.0003(13) -0.0049(10) -0.0069(12)
C44 0.0363(12) 0.069(2) 0.0421(13) 0.0095(12) 0.0008(9) 0.0046(12)
C45 0.0446(14) 0.0534(19) 0.088(2) 0.0048(16) -0.0045(14) 0.0063(13)
C46 0.0398(13) 0.0519(19) 0.080(2) -0.0024(15) -0.0109(12) 0.0006(12)
N6 0.0385(11) 0.0801(19) 0.0553(13) 0.0148(12) 0.0036(9) 0.0122(11)
C47 0.0485(17) 0.108(3) 0.145(4) -0.016(3) -0.029(2) 0.018(2)
C48 0.058(2) 0.154(5) 0.227(6) 0.129(5) 0.046(3) 0.046(3)

loop_
_atom_type_symbol
_atom_type_description
_atom_type_scat_dispersion_real
_atom_type_scat_dispersion_imag
_atom_type_scat_source
C C 0.0181 0.0091 'International Tables Vol C Tables 4.2.6.8 and 6.1.1.4'
H H 0.0000 0.0000 'International Tables Vol C Tables 4.2.6.8 and 6.1.1.4'
N N 0.0311 0.0180 'International Tables Vol C Tables 4.2.6.8 and 6.1.1.4'

loop_
_geom_angle_atom_site_label_1
_geom_angle_atom_site_label_2
_geom_angle_atom_site_label_3
_geom_angle
C1 N1 C9 120.38(18)
C1 N1 C17 121.93(17)
C9 N1 C17 117.63(16)
C12 N2 C15 118.3(2)
C12 N2 C16 117.9(2)
C15 N2 C16 116.6(2)
C20 N3 C23 118.6(2)
C20 N3 C24 118.1(2)
C23 N3 C24 115.8(2)
C25 N4 C33 120.24(19)
C25 N4 C41 123.2(2)
C33 N4 C41 115.87(17)
C36 N5 C39 119.6(2)
C36 N5 C40 119.4(3)
C39 N5 C40 120.9(3)
N1 C1 C2 120.9(2)
N1 C1 C6 121.0(2)
C2 C1 C6 118.00(18)
C1 C2 H2 119.4
C1 C2 C3 121.2(2)
H2 C2 C3 119.4
C2 C3 H3 119.7
C2 C3 C4 120.5(2)
H3 C3 C4 119.7
C3 C4 C5 118.04(19)
C3 C4 C7 121.5(2)
C5 C4 C7 120.4(2)
C4 C5 H5 119.3
C4 C5 C6 121.5(2)
H5 C5 C6 119.3
C1 C6 C5 120.7(2)
C1 C6 H6 119.7
C5 C6 H6 119.7
C4 C7 C8 178.5(3)
C7 C8 C32 177.0(3)
N1 C9 C10 120.9(2)
N1 C9 C14 120.5(2)
C10 C9 C14 118.6(2)
C9 C10 H10 119.5
C9 C10 C11 120.9(2)
H10 C10 C11 119.5
C10 C11 H11 119.5
C10 C11 C12 121.0(2)
H11 C11 C12 119.5
N2 C12 C11 121.3(2)
N2 C12 C13 121.2(2)
C11 C12 C13 117.5(2)
C12 C13 H13 119.6
C12 C13 C14 120.8(2)
H13 C13 C14 119.6
C9 C14 C13 121.0(2)
C9 C14 H14 119.5
C13 C14 H14 119.5
N2 C15 H15A 109.5
N2 C15 H15B 109.5
N2 C15 H15C 109.5
H15A C15 H15B 109.5
H15A C15 H15C 109.5
H15B C15 H15C 109.5
N2 C16 H16A 109.5
N2 C16 H16B 109.5
N2 C16 H16C 109.5
H16A C16 H16B 109.5
H16A C16 H16C 109.5
H16B C16 H16C 109.5
N1 C17 C18 121.67(19)
N1 C17 C22 120.08(19)
C18 C17 C22 118.2(2)
C17 C18 H18 119.6
C17 C18 C19 120.9(2)
H18 C18 C19 119.6
C18 C19 H19 119.2
C18 C19 C20 121.5(2)
H19 C19 C20 119.2
N3 C20 C19 121.5(2)
N3 C20 C21 121.5(2)
C19 C20 C21 117.0(2)
C20 C21 H21 119.6
C20 C21 C22 120.8(2)
H21 C21 C22 119.6
C17 C22 C21 121.5(2)
C17 C22 H22 119.2
C21 C22 H22 119.2
N3 C23 H23A 109.5
N3 C23 H23B 109.5
N3 C23 H23C 109.5
H23A C23 H23B 109.5
H23A C23 H23C 109.5
H23B C23 H23C 109.5
N3 C24 H24A 109.5
N3 C24 H24B 109.5
N3 C24 H24C 109.5
H24A C24 H24B 109.5
H24A C24 H24C 109.5
H24B C24 H24C 109.5
N4 C25 C26 121.9(2)
N4 C25 C30 120.5(2)
C26 C25 C30 117.5(2)
C25 C26 H26 119.9
C25 C26 C27 120.2(2)
H26 C26 C27 119.9
C26 C27 H27 119.0
C26 C27 C28 122.0(2)
H27 C27 C28 119.0
C27 C28 C29 117.8(2)
C27 C28 C31 120.9(2)
C29 C28 C31 121.2(2)
C28 C29 H29 119.4
C28 C29 C30 121.2(2)
H29 C29 C30 119.4
C25 C30 C29 121.3(2)
C25 C30 H30 119.3
C29 C30 H30 119.3
C28 C31 C32 176.6(3)
C8 C32 C31 178.2(3)
N4 C33 C34 121.3(2)
N4 C33 C38 120.0(2)
C34 C33 C38 118.8(2)
C33 C34 H34 119.6
C33 C34 C35 120.7(2)
H34 C34 C35 119.6
C34 C35 H35 119.6
C34 C35 C36 120.8(3)
H35 C35 C36 119.6
N5 C36 C35 121.3(3)
N5 C36 C37 121.1(2)
C35 C36 C37 117.6(2)
C36 C37 H37 119.5
C36 C37 C38 121.0(2)
H37 C37 C38 119.5
C33 C38 C37 121.1(2)
C33 C38 H38 119.4
C37 C38 H38 119.4
N5 C39 H39A 109.5
N5 C39 H39B 109.5
N5 C39 H39C 109.5
H39A C39 H39B 109.5
H39A C39 H39C 109.5
H39B C39 H39C 109.5
N5 C40 H40A 109.5
N5 C40 H40B 109.5
N5 C40 H40C 109.5
H40A C40 H40B 109.5
H40A C40 H40C 109.5
H40B C40 H40C 109.5
N4 C41 C42 118.7(2)
N4 C41 C46 122.8(2)
C42 C41 C46 118.3(2)
C41 C42 H42 119.6
C41 C42 C43 120.9(3)
H42 C42 C43 119.6
C42 C43 H43 119.1
C42 C43 C44 121.8(2)
H43 C43 C44 119.1
C43 C44 C45 117.2(2)
C43 C44 N6 122.7(2)
C45 C44 N6 120.0(3)
C44 C45 H45 119.3
C44 C45 C46 121.3(3)
H45 C45 C46 119.3
C41 C46 C45 120.3(3)
C41 C46 H46 119.8
C45 C46 H46 119.8
C44 N6 C47 114.6(3)
C44 N6 C48 115.3(2)
C47 N6 C48 110.5(3)
N6 C47 H47A 109.5
N6 C47 H47B 109.5
N6 C47 H47C 109.5
H47A C47 H47B 109.5
H47A C47 H47C 109.5
H47B C47 H47C 109.5
N6 C48 H48A 109.5
N6 C48 H48B 109.5
N6 C48 H48C 109.5
H48A C48 H48B 109.5
H48A C48 H48C 109.5
H48B C48 H48C 109.5

loop_
_geom_bond_atom_site_label_1
_geom_bond_atom_site_label_2
_geom_bond_distance
N1 C1 1.397(2)
N1 C9 1.434(3)
N1 C17 1.429(3)
N2 C12 1.395(3)
N2 C15 1.446(3)
N2 C16 1.452(3)
N3 C20 1.399(3)
N3 C23 1.424(3)
N3 C24 1.439(3)
N4 C25 1.390(3)
N4 C33 1.432(3)
N4 C41 1.435(3)
N5 C36 1.393(3)
N5 C39 1.421(4)
N5 C40 1.401(4)
C1 C2 1.397(3)
C1 C6 1.393(3)
C2 H2 0.950
C2 C3 1.387(3)
C3 H3 0.950
C3 C4 1.395(3)
C4 C5 1.392(3)
C4 C7 1.424(3)
C5 H5 0.950
C5 C6 1.382(3)
C6 H6 0.950
C7 C8 1.203(3)
C8 C32 1.371(3)
C9 C10 1.383(3)
C9 C14 1.389(3)
C10 H10 0.950
C10 C11 1.386(3)
C11 H11 0.950
C11 C12 1.405(3)
C12 C13 1.401(3)
C13 H13 0.950
C13 C14 1.386(3)
C14 H14 0.950
C15 H15A 0.980
C15 H15B 0.980
C15 H15C 0.980
C16 H16A 0.980
C16 H16B 0.980
C16 H16C 0.980
C17 C18 1.391(3)
C17 C22 1.385(3)
C18 H18 0.950
C18 C19 1.384(3)
C19 H19 0.950
C19 C20 1.404(3)
C20 C21 1.407(3)
C21 H21 0.950
C21 C22 1.387(3)
C22 H22 0.950
C23 H23A 0.980
C23 H23B 0.980
C23 H23C 0.980
C24 H24A 0.980
C24 H24B 0.980
C24 H24C 0.980
C25 C26 1.397(4)
C25 C30 1.390(3)
C26 H26 0.950
C26 C27 1.384(3)
C27 H27 0.950
C27 C28 1.377(3)
C28 C29 1.380(3)
C28 C31 1.433(3)
C29 H29 0.950
C29 C30 1.379(3)
C30 H30 0.950
C31 C32 1.202(3)
C33 C34 1.374(4)
C33 C38 1.385(3)
C34 H34 0.950
C34 C35 1.387(3)
C35 H35 0.950
C35 C36 1.405(3)
C36 C37 1.388(4)
C37 H37 0.950
C37 C38 1.377(4)
C38 H38 0.950
C39 H39A 0.980
C39 H39B 0.980
C39 H39C 0.980
C40 H40A 0.980
C40 H40B 0.980
C40 H40C 0.980
C41 C42 1.383(3)
C41 C46 1.378(4)
C42 H42 0.950
C42 C43 1.379(4)
C43 H43 0.950
C43 C44 1.364(4)
C44 C45 1.401(4)
C44 N6 1.418(3)
C45 H45 0.950
C45 C46 1.383(4)
C46 H46 0.950
N6 C47 1.469(4)
N6 C48 1.397(5)
C47 H47A 0.980
C47 H47B 0.980
C47 H47C 0.980
C48 H48A 0.980
C48 H48B 0.980
C48 H48C 0.980

loop_
_geom_torsion_atom_site_label_1
_geom_torsion_atom_site_label_2
_geom_torsion_atom_site_label_3
_geom_torsion_atom_site_label_4
_geom_torsion
C9 N1 C1 C2 -17.7(3)
C9 N1 C1 C6 161.2(2)
C17 N1 C1 C2 159.3(2)
C17 N1 C1 C6 -21.8(3)
N1 C1 C2 C3 -179.7(2)
C6 C1 C2 C3 1.4(3)
C1 C2 C3 C4 0.0(4)
C2 C3 C4 C5 -1.6(4)
C2 C3 C4 C7 178.1(2)
C3 C4 C5 C6 1.8(4)
C7 C4 C5 C6 -177.9(2)
C4 C5 C6 C1 -0.4(4)
N1 C1 C6 C5 179.9(2)
C2 C1 C6 C5 -1.2(4)
C1 N1 C9 C10 116.1(2)
C1 N1 C9 C14 -65.5(3)
C17 N1 C9 C10 -61.1(3)
C17 N1 C9 C14 117.3(2)
N1 C9 C10 C11 179.51(19)
C14 C9 C10 C11 1.0(3)
C9 C10 C11 C12 0.4(3)
C15 N2 C12 C11 15.5(3)
C15 N2 C12 C13 -165.2(2)
C16 N2 C12 C11 165.1(2)
C16 N2 C12 C13 -15.6(3)
C10 C11 C12 N2 177.8(2)
C10 C11 C12 C13 -1.5(3)
N2 C12 C13 C14 -178.1(2)
C11 C12 C13 C14 1.3(3)
C12 C13 C14 C9 0.1(3)
N1 C9 C14 C13 -179.8(2)
C10 C9 C14 C13 -1.3(3)
C1 N1 C17 C18 -47.2(3)
C1 N1 C17 C22 134.8(2)
C9 N1 C17 C18 129.9(2)
C9 N1 C17 C22 -48.1(3)
N1 C17 C18 C19 -178.4(2)
C22 C17 C18 C19 -0.3(4)
C17 C18 C19 C20 1.0(4)
C23 N3 C20 C19 -20.8(4)
C23 N3 C20 C21 160.8(3)
C24 N3 C20 C19 -169.3(3)
C24 N3 C20 C21 12.4(4)
C18 C19 C20 N3 -179.2(2)
C18 C19 C20 C21 -0.7(4)
N3 C20 C21 C22 178.2(2)
C19 C20 C21 C22 -0.2(4)
N1 C17 C22 C21 177.4(2)
C18 C17 C22 C21 -0.7(4)
C20 C21 C22 C17 0.9(4)
C33 N4 C25 C26 166.9(3)
C33 N4 C25 C30 -9.4(4)
C41 N4 C25 C26 -22.7(4)
C41 N4 C25 C30 161.0(3)
N4 C25 C26 C27 -175.6(3)
C30 C25 C26 C27 0.8(5)
C25 C26 C27 C28 -1.0(6)
C26 C27 C28 C29 0.2(5)
C26 C27 C28 C31 175.6(3)
C27 C28 C29 C30 0.9(4)
C31 C28 C29 C30 -174.6(3)
C28 C29 C30 C25 -1.1(4)
N4 C25 C30 C29 176.7(3)
C26 C25 C30 C29 0.3(4)
C25 N4 C33 C34 -66.5(3)
C25 N4 C33 C38 115.8(3)
C41 N4 C33 C34 122.5(3)
C41 N4 C33 C38 -55.3(3)
N4 C33 C34 C35 -178.6(2)
C38 C33 C34 C35 -0.8(4)
C33 C34 C35 C36 1.0(4)
C39 N5 C36 C35 8.7(4)
C39 N5 C36 C37 -171.7(3)
C40 N5 C36 C35 -172.0(3)
C40 N5 C36 C37 7.6(4)
C34 C35 C36 N5 179.3(3)
C34 C35 C36 C37 -0.2(4)
N5 C36 C37 C38 179.7(3)
C35 C36 C37 C38 -0.7(4)
C36 C37 C38 C33 0.9(4)
N4 C33 C38 C37 177.7(2)
C34 C33 C38 C37 -0.1(4)
C25 N4 C41 C42 141.8(3)
C25 N4 C41 C46 -42.7(4)
C33 N4 C41 C42 -47.4(3)
C33 N4 C41 C46 128.1(3)
N4 C41 C42 C43 172.1(2)
C46 C41 C42 C43 -3.6(4)
C41 C42 C43 C44 0.8(4)
C42 C43 C44 C45 2.8(4)
C42 C43 C44 N6 -178.6(2)
C43 C44 C45 C46 -3.5(4)
N6 C44 C45 C46 177.9(3)
N4 C41 C46 C45 -172.7(3)
C42 C41 C46 C45 2.9(4)
C44 C45 C46 C41 0.7(5)
C43 C44 N6 C47 2.7(4)
C43 C44 N6 C48 132.7(4)
C45 C44 N6 C47 -178.7(3)
C45 C44 N6 C48 -48.8(5)
